data_4131291
loop_
_publ_author_name
'Xu, Huan'
'Li, Yi-Pan'
'Cai, Yan'
'Wang, Guo-Peng'
'Zhu, Shou-Fei'
'Zhou, Qi-Lin'

_publ_section_title
;
 Highly Enantioselective Copper- and Iron-Catalyzed Intramolecular
 Cyclopropanation of Indoles.
;
_journal_issue 23
_journal_name_full 'Journal of the American Chemical Society'
_journal_page_first 7697
_journal_page_last 7700
_journal_paper_doi 10.1021/jacs.7b03086
_journal_volume 139
_journal_year 2017
_chemical_absolute_configuration ad
_chemical_formula_moiety 'C22 H21 N O4'
_chemical_formula_sum 'C22 H21 N O4'
_chemical_formula_weight 363.40
_space_group_IT_number 1
_space_group_name_Hall 'P 1'
_space_group_name_H-M_alt 'P 1'
_symmetry_cell_setting triclinic
_symmetry_space_group_name_H-M 'P 1'
_atom_sites_solution_hydrogens geom
_atom_sites_solution_primary direct
_atom_sites_solution_secondary difmap
_audit_creation_method SHELXL-97
_cell_angle_alpha 70.180(12)
_cell_angle_beta 62.360(10)
_cell_angle_gamma 86.860(15)
_cell_formula_units_Z 2
_cell_length_a 10.2122(8)
_cell_length_b 10.3040(10)
_cell_length_c 10.7741(12)
_cell_measurement_reflns_used 1243
_cell_measurement_temperature 113(2)
_cell_measurement_theta_max 71.90
_cell_measurement_theta_min 27.70
_cell_volume 937.7(2)
_computing_cell_refinement 'CrystalClear-SM Expert 2.0 r5'
_computing_data_collection 'CrystalClear-SM Expert 2.0 r5 (Rigaku, 2010)'
_computing_data_reduction 'CrystalClear-SM Expert 2.0 r5'
_computing_molecular_graphics 'CrystalStructure 4.0'
_computing_publication_material 'CrystalStructure 4.0 (Rigaku, 2009)'
_computing_structure_refinement 'SHELXL-97 (Sheldrick, 1997)'
_computing_structure_solution 'SHELXS-97 (Sheldrick, 1990)'
_diffrn_ambient_temperature 113(2)
_diffrn_detector_area_resol_mean 11.11
_diffrn_measured_fraction_theta_full 0.979
_diffrn_measured_fraction_theta_max 0.965
_diffrn_measurement_device_type 'Rigaku Saturn70 CCD'
_diffrn_measurement_method \w
_diffrn_radiation_monochromator multilayer
_diffrn_radiation_source 'fine-focus sealed tube'
_diffrn_radiation_type CuK\a
_diffrn_radiation_wavelength 1.54187
_diffrn_reflns_av_R_equivalents 0.0817
_diffrn_reflns_av_sigmaI/netI 0.0795
_diffrn_reflns_limit_h_max 12
_diffrn_reflns_limit_h_min -12
_diffrn_reflns_limit_k_max 12
_diffrn_reflns_limit_k_min -12
_diffrn_reflns_limit_l_max 13
_diffrn_reflns_limit_l_min -13
_diffrn_reflns_number 19828
_diffrn_reflns_theta_full 67.50
_diffrn_reflns_theta_max 72.48
_diffrn_reflns_theta_min 4.60
_diffrn_standards_decay_% 0
_diffrn_standards_interval_count 0
_diffrn_standards_interval_time 0
_diffrn_standards_number 0
_exptl_absorpt_coefficient_mu 0.721
_exptl_absorpt_correction_T_max 0.8934
_exptl_absorpt_correction_T_min 0.8575
_exptl_absorpt_correction_type multi-scan
_exptl_absorpt_process_details CrystalClear
_exptl_crystal_colour colorless
_exptl_crystal_density_diffrn 1.287
_exptl_crystal_density_method 'not measured'
_exptl_crystal_description prism
_exptl_crystal_F_000 384
_exptl_crystal_size_max 0.22
_exptl_crystal_size_mid 0.18
_exptl_crystal_size_min 0.16
_refine_diff_density_max 0.338
_refine_diff_density_min -0.449
_refine_diff_density_rms 0.101
_refine_ls_abs_structure_details 'Flack H D (1983), Acta Cryst. A39, 876-881'
_refine_ls_abs_structure_Flack 0.04(19)
_refine_ls_extinction_coef 0.149(5)
_refine_ls_extinction_expression Fc^*^=kFc[1+0.001xFc^2^\l^3^/sin(2\q)]^-1/4^
_refine_ls_extinction_method SHELXL
_refine_ls_goodness_of_fit_ref 1.147
_refine_ls_hydrogen_treatment constr
_refine_ls_matrix_type full
_refine_ls_number_parameters 494
_refine_ls_number_reflns 5797
_refine_ls_number_restraints 3
_refine_ls_restrained_S_all 1.147
_refine_ls_R_factor_all 0.0612
_refine_ls_R_factor_gt 0.0583
_refine_ls_shift/su_max 0.000
_refine_ls_shift/su_mean 0.000
_refine_ls_structure_factor_coef Fsqd
_refine_ls_weighting_details 'calc w=1/[\s^2^(Fo^2^)+(0.0678P)^2^+0.0000P] where P=(Fo^2^+2Fc^2^)/3'
_refine_ls_weighting_scheme calc
_refine_ls_wR_factor_gt 0.1276
_refine_ls_wR_factor_ref 0.1321
_reflns_number_gt 5206
_reflns_number_total 5797
_reflns_threshold_expression >2sigma(I)
_cod_data_source_file 5a-cif.cif
_cod_data_source_block shelxl
_cod_original_cell_volume 937.67(20)
_cod_database_code 4131291

loop_
_symmetry_equiv_pos_as_xyz
'x, y, z'

loop_
_atom_site_label
_atom_site_type_symbol
_atom_site_fract_x
_atom_site_fract_y
_atom_site_fract_z
_atom_site_U_iso_or_equiv
_atom_site_adp_type
_atom_site_occupancy
_atom_site_symmetry_multiplicity
_atom_site_calc_flag
_atom_site_refinement_flags
O1 O 1.0390(2) 0.5233(2) 0.6699(3) 0.0391(5) Uani 1 1 d .
O2 O 1.0832(2) 0.3387(2) 0.5980(3) 0.0420(6) Uani 1 1 d .
O3 O 0.6931(2) 0.1515(2) 1.1790(2) 0.0356(5) Uani 1 1 d .
O4 O 0.4837(2) 0.0435(2) 1.2133(2) 0.0281(5) Uani 1 1 d .
O5 O 1.1448(2) 0.9052(3) -0.1992(3) 0.0418(6) Uani 1 1 d .
O6 O 0.9444(2) 0.8698(2) -0.2207(2) 0.0329(5) Uani 1 1 d .
O7 O 0.8856(2) 0.2847(2) 0.2921(2) 0.0333(5) Uani 1 1 d .
O8 O 1.0411(2) 0.3673(2) 0.0408(2) 0.0312(5) Uani 1 1 d .
N1 N 0.6750(3) 0.1319(3) 0.9835(3) 0.0281(5) Uani 1 1 d .
N2 N 0.8462(2) 0.4750(2) 0.1326(3) 0.0261(5) Uani 1 1 d .
C1 C 0.9919(3) 0.4155(3) 0.6769(3) 0.0319(6) Uani 1 1 d .
C2 C 0.8344(3) 0.3448(3) 0.7665(3) 0.0288(6) Uani 1 1 d .
C3 C 0.8449(3) 0.2141(3) 0.7268(3) 0.0296(6) Uani 1 1 d .
C4 C 0.8236(3) 0.2034(3) 0.8779(3) 0.0300(6) Uani 1 1 d .
H4 H 0.9068 0.1793 0.9029 0.036 Uiso 1 1 calc R
C5 C 1.0006(4) 0.2256(4) 0.6033(4) 0.0388(7) Uani 1 1 d .
H5A H 1.0444 0.1381 0.6256 0.047 Uiso 1 1 calc R
H5B H 1.0008 0.2462 0.5065 0.047 Uiso 1 1 calc R
C6 C 0.7120(3) 0.4351(3) 0.7885(3) 0.0287(6) Uani 1 1 d .
C7 C 0.6774(3) 0.4970(3) 0.6727(4) 0.0342(7) Uani 1 1 d .
H7 H 0.7261 0.4758 0.5837 0.041 Uiso 1 1 calc R
C8 C 0.5722(4) 0.5895(4) 0.6868(4) 0.0411(8) Uani 1 1 d .
H8 H 0.5505 0.6331 0.6066 0.049 Uiso 1 1 calc R
C9 C 0.4982(4) 0.6184(3) 0.8185(4) 0.0413(8) Uani 1 1 d .
H9 H 0.4260 0.6818 0.8286 0.050 Uiso 1 1 calc R
C10 C 0.5311(3) 0.5540(4) 0.9344(4) 0.0393(8) Uani 1 1 d .
H10 H 0.4802 0.5728 1.0247 0.047 Uiso 1 1 calc R
C11 C 0.6368(3) 0.4626(4) 0.9206(4) 0.0344(7) Uani 1 1 d .
H11 H 0.6579 0.4186 1.0012 0.041 Uiso 1 1 calc R
C12 C 0.7100(3) 0.1385(3) 0.7556(3) 0.0280(6) Uani 1 1 d .
C13 C 0.6092(3) 0.0923(3) 0.9094(3) 0.0263(6) Uani 1 1 d .
C14 C 0.4730(3) 0.0163(3) 0.9662(3) 0.0270(6) Uani 1 1 d .
H14 H 0.4039 -0.0135 1.0700 0.032 Uiso 1 1 calc R
C15 C 0.4408(3) -0.0148(3) 0.8666(4) 0.0321(6) Uani 1 1 d .
H15 H 0.3487 -0.0676 0.9032 0.038 Uiso 1 1 calc R
C16 C 0.5413(4) 0.0302(3) 0.7146(4) 0.0356(7) Uani 1 1 d .
H16 H 0.5164 0.0080 0.6488 0.043 Uiso 1 1 calc R
C17 C 0.6762(4) 0.1064(3) 0.6574(4) 0.0333(7) Uani 1 1 d .
H17 H 0.7445 0.1364 0.5533 0.040 Uiso 1 1 calc R
C18 C 0.6213(3) 0.1116(3) 1.1336(3) 0.0276(6) Uani 1 1 d .
C19 C 0.4016(3) 0.0052(3) 1.3791(3) 0.0279(6) Uani 1 1 d .
C20 C 0.4827(3) -0.0948(3) 1.4484(3) 0.0311(6) Uani 1 1 d .
H20A H 0.5003 -0.1731 1.4128 0.037 Uiso 1 1 calc R
H20B H 0.4222 -0.1294 1.5578 0.037 Uiso 1 1 calc R
H20C H 0.5782 -0.0471 1.4199 0.037 Uiso 1 1 calc R
C21 C 0.3808(3) 0.1348(3) 1.4188(4) 0.0327(7) Uani 1 1 d .
H21A H 0.4780 0.1803 1.3887 0.039 Uiso 1 1 calc R
H21B H 0.3179 0.1096 1.5272 0.039 Uiso 1 1 calc R
H21C H 0.3329 0.1986 1.3663 0.039 Uiso 1 1 calc R
C22 C 0.2540(3) -0.0660(3) 1.4175(3) 0.0330(7) Uani 1 1 d .
H22A H 0.2075 -0.0010 1.3642 0.040 Uiso 1 1 calc R
H22B H 0.1877 -0.0953 1.5257 0.040 Uiso 1 1 calc R
H22C H 0.2717 -0.1475 1.3872 0.040 Uiso 1 1 calc R
C23 C 1.0268(3) 0.8407(3) -0.1465(3) 0.0317(7) Uani 1 1 d .
C24 C 0.9450(3) 0.7262(3) 0.0024(3) 0.0280(6) Uani 1 1 d .
C26 C 0.9080(3) 0.5897(3) -0.0091(3) 0.0259(6) Uani 1 1 d .
H26 H 0.9622 0.5726 -0.1057 0.031 Uiso 1 1 calc R
C25 C 0.7962(3) 0.6909(3) 0.0099(3) 0.0263(6) Uani 1 1 d .
C27 C 0.7958(3) 0.7921(3) -0.1293(3) 0.0306(6) Uani 1 1 d .
H27A H 0.7754 0.7419 -0.1835 0.037 Uiso 1 1 calc R
H27B H 0.7192 0.8553 -0.1032 0.037 Uiso 1 1 calc R
C28 C 0.9657(3) 0.7267(3) 0.1295(4) 0.0316(6) Uani 1 1 d .
C29 C 0.8761(3) 0.7947(3) 0.2239(3) 0.0343(7) Uani 1 1 d .
H29 H 0.8006 0.8428 0.2068 0.041 Uiso 1 1 calc R
C30 C 0.8960(4) 0.7932(4) 0.3445(4) 0.0426(8) Uani 1 1 d .
H30 H 0.8342 0.8400 0.4090 0.051 Uiso 1 1 calc R
C31 C 1.0063(4) 0.7230(4) 0.3692(4) 0.0485(10) Uani 1 1 d .
H31 H 1.0198 0.7213 0.4512 0.058 Uiso 1 1 calc R
C32 C 1.0967(4) 0.6554(4) 0.2748(5) 0.0492(9) Uani 1 1 d .
H32 H 1.1724 0.6076 0.2918 0.059 Uiso 1 1 calc R
C33 C 1.0768(4) 0.6573(4) 0.1548(4) 0.0423(8) Uani 1 1 d .
H33 H 1.1393 0.6111 0.0899 0.051 Uiso 1 1 calc R
C34 C 0.6669(3) 0.6235(3) 0.1601(3) 0.0260(6) Uani 1 1 d .
C35 C 0.7050(3) 0.4988(3) 0.2323(3) 0.0249(6) Uani 1 1 d .
C36 C 0.6087(3) 0.4163(3) 0.3787(3) 0.0291(6) Uani 1 1 d .
H36 H 0.6366 0.3340 0.4294 0.035 Uiso 1 1 calc R
C37 C 0.4696(3) 0.4586(3) 0.4484(3) 0.0327(7) Uani 1 1 d .
H37 H 0.4008 0.4031 0.5482 0.039 Uiso 1 1 calc R
C38 C 0.4285(3) 0.5802(3) 0.3755(4) 0.0313(7) Uani 1 1 d .
H38 H 0.3320 0.6056 0.4251 0.038 Uiso 1 1 calc R
C39 C 0.5287(3) 0.6649(3) 0.2301(3) 0.0282(6) Uani 1 1 d .
H39 H 0.5025 0.7490 0.1804 0.034 Uiso 1 1 calc R
C40 C 0.9229(3) 0.3660(3) 0.1662(3) 0.0269(6) Uani 1 1 d .
C41 C 1.1478(3) 0.2649(3) 0.0414(4) 0.0313(7) Uani 1 1 d .
C42 C 1.2555(4) 0.3049(4) -0.1238(4) 0.0382(7) Uani 1 1 d .
H42A H 1.2035 0.2895 -0.1755 0.046 Uiso 1 1 calc R
H42B H 1.3376 0.2479 -0.1376 0.046 Uiso 1 1 calc R
H42C H 1.2951 0.4033 -0.1654 0.046 Uiso 1 1 calc R
C43 C 1.2237(3) 0.2859(4) 0.1269(4) 0.0366(7) Uani 1 1 d .
H43A H 1.2642 0.3838 0.0871 0.044 Uiso 1 1 calc R
H43B H 1.3048 0.2278 0.1154 0.044 Uiso 1 1 calc R
H43C H 1.1511 0.2595 0.2333 0.044 Uiso 1 1 calc R
C44 C 1.0705(3) 0.1183(3) 0.1077(4) 0.0381(7) Uani 1 1 d .
H44A H 1.0012 0.0961 0.2145 0.046 Uiso 1 1 calc R
H44B H 1.1449 0.0529 0.0957 0.046 Uiso 1 1 calc R
H44C H 1.0153 0.1111 0.0559 0.046 Uiso 1 1 calc R

loop_
_atom_site_aniso_label
_atom_site_aniso_U_11
_atom_site_aniso_U_22
_atom_site_aniso_U_33
_atom_site_aniso_U_23
_atom_site_aniso_U_13
_atom_site_aniso_U_12
O1 0.0359(10) 0.0431(13) 0.0325(12) -0.0116(10) -0.0118(9) -0.0049(9)
O2 0.0317(10) 0.0415(13) 0.0361(13) -0.0112(11) -0.0043(9) 0.0015(9)
O3 0.0343(10) 0.0459(13) 0.0287(11) -0.0141(10) -0.0153(9) -0.0020(9)
O4 0.0275(9) 0.0366(11) 0.0189(10) -0.0104(9) -0.0092(8) 0.0004(8)
O5 0.0408(12) 0.0426(13) 0.0302(12) -0.0039(10) -0.0123(10) -0.0100(10)
O6 0.0369(10) 0.0289(10) 0.0247(11) -0.0024(9) -0.0127(9) 0.0013(8)
O7 0.0356(10) 0.0322(11) 0.0258(11) -0.0050(9) -0.0135(9) 0.0065(8)
O8 0.0313(9) 0.0294(10) 0.0270(11) -0.0088(9) -0.0107(8) 0.0112(8)
N1 0.0288(11) 0.0322(12) 0.0196(12) -0.0064(10) -0.0101(10) -0.0006(9)
N2 0.0276(10) 0.0237(11) 0.0227(12) -0.0071(10) -0.0093(10) 0.0041(9)
C1 0.0323(14) 0.0360(16) 0.0220(14) -0.0061(13) -0.0114(12) 0.0018(12)
C2 0.0308(13) 0.0318(15) 0.0223(14) -0.0091(12) -0.0119(11) 0.0031(11)
C3 0.0342(13) 0.0273(14) 0.0203(14) -0.0070(12) -0.0087(12) 0.0059(11)
C4 0.0254(12) 0.0384(16) 0.0211(14) -0.0063(13) -0.0097(11) 0.0022(11)
C5 0.0377(15) 0.0374(16) 0.0273(16) -0.0091(14) -0.0061(13) 0.0043(13)
C6 0.0310(13) 0.0267(14) 0.0266(15) -0.0109(12) -0.0111(12) 0.0007(11)
C7 0.0396(15) 0.0317(15) 0.0296(16) -0.0120(13) -0.0144(13) 0.0047(12)
C8 0.0428(16) 0.0365(17) 0.0403(19) -0.0078(15) -0.0208(15) 0.0041(13)
C9 0.0381(15) 0.0288(15) 0.056(2) -0.0209(16) -0.0178(15) 0.0062(12)
C10 0.0371(14) 0.0432(18) 0.0423(19) -0.0261(16) -0.0147(14) 0.0024(13)
C11 0.0333(14) 0.0408(17) 0.0320(16) -0.0200(14) -0.0125(12) 0.0022(12)
C12 0.0366(13) 0.0240(14) 0.0211(14) -0.0083(12) -0.0123(12) 0.0083(11)
C13 0.0328(13) 0.0238(13) 0.0248(15) -0.0117(12) -0.0141(12) 0.0097(11)
C14 0.0320(12) 0.0261(14) 0.0268(15) -0.0133(12) -0.0149(12) 0.0094(11)
C15 0.0404(14) 0.0302(14) 0.0331(16) -0.0149(13) -0.0214(13) 0.0085(12)
C16 0.0560(18) 0.0324(15) 0.0284(16) -0.0155(14) -0.0250(15) 0.0106(13)
C17 0.0507(17) 0.0275(14) 0.0247(15) -0.0104(12) -0.0200(14) 0.0115(12)
C18 0.0288(12) 0.0297(14) 0.0233(14) -0.0083(12) -0.0121(11) 0.0024(10)
C19 0.0321(13) 0.0316(15) 0.0174(13) -0.0098(12) -0.0086(11) 0.0014(11)
C20 0.0419(15) 0.0320(15) 0.0244(15) -0.0118(13) -0.0185(13) 0.0066(12)
C21 0.0374(14) 0.0316(15) 0.0312(16) -0.0165(13) -0.0147(12) 0.0075(11)
C22 0.0358(14) 0.0375(16) 0.0221(14) -0.0106(13) -0.0105(12) 0.0002(12)
C23 0.0370(15) 0.0275(14) 0.0262(15) -0.0088(13) -0.0115(13) -0.0013(12)
C24 0.0297(13) 0.0248(13) 0.0258(14) -0.0075(12) -0.0110(11) 0.0008(10)
C26 0.0304(13) 0.0222(13) 0.0216(14) -0.0061(11) -0.0109(11) 0.0037(10)
C25 0.0301(13) 0.0240(13) 0.0221(14) -0.0071(12) -0.0110(12) 0.0039(11)
C27 0.0359(14) 0.0272(14) 0.0269(15) -0.0079(12) -0.0150(12) 0.0074(11)
C28 0.0345(13) 0.0268(14) 0.0294(15) -0.0070(12) -0.0130(12) -0.0050(11)
C29 0.0409(15) 0.0356(16) 0.0260(15) -0.0099(14) -0.0154(13) -0.0025(13)
C30 0.0520(19) 0.0407(18) 0.0305(17) -0.0117(15) -0.0146(15) -0.0111(15)
C31 0.062(2) 0.047(2) 0.0381(19) -0.0071(17) -0.0272(18) -0.0179(17)
C32 0.0535(19) 0.051(2) 0.052(2) -0.0078(18) -0.0384(18) -0.0003(16)
C33 0.0409(16) 0.0426(18) 0.050(2) -0.0185(17) -0.0247(16) 0.0016(14)
C34 0.0303(12) 0.0244(13) 0.0257(14) -0.0128(12) -0.0123(11) 0.0027(10)
C35 0.0277(12) 0.0257(13) 0.0249(14) -0.0134(12) -0.0124(11) 0.0043(10)
C36 0.0343(13) 0.0259(14) 0.0271(15) -0.0108(12) -0.0132(12) 0.0017(11)
C37 0.0330(13) 0.0336(15) 0.0247(15) -0.0119(13) -0.0064(12) -0.0029(11)
C38 0.0293(13) 0.0339(15) 0.0316(16) -0.0178(14) -0.0108(12) 0.0035(11)
C39 0.0308(13) 0.0268(14) 0.0292(15) -0.0148(13) -0.0126(12) 0.0049(11)
C40 0.0277(12) 0.0238(13) 0.0278(15) -0.0088(12) -0.0124(11) 0.0035(10)
C41 0.0308(13) 0.0286(14) 0.0318(16) -0.0089(13) -0.0148(12) 0.0102(11)
C42 0.0390(15) 0.0381(17) 0.0312(17) -0.0118(14) -0.0131(13) 0.0148(13)
C43 0.0363(14) 0.0376(17) 0.0398(18) -0.0141(15) -0.0212(14) 0.0090(12)
C44 0.0351(14) 0.0321(16) 0.0450(19) -0.0110(15) -0.0194(14) 0.0067(12)

loop_
_atom_type_symbol
_atom_type_description
_atom_type_scat_dispersion_real
_atom_type_scat_dispersion_imag
_atom_type_scat_source
C C 0.0181 0.0091 'International Tables Vol C Tables 4.2.6.8 and 6.1.1.4'
H H 0.0000 0.0000 'International Tables Vol C Tables 4.2.6.8 and 6.1.1.4'
N N 0.0311 0.0180 'International Tables Vol C Tables 4.2.6.8 and 6.1.1.4'
O O 0.0492 0.0322 'International Tables Vol C Tables 4.2.6.8 and 6.1.1.4'

loop_
_geom_angle_atom_site_label_1
_geom_angle_atom_site_label_2
_geom_angle_atom_site_label_3
_geom_angle
C1 O2 C5 112.1(2)
C18 O4 C19 120.6(2)
C23 O6 C27 112.3(2)
C40 O8 C41 121.7(2)
C18 N1 C13 131.0(2)
C18 N1 C4 118.4(2)
C13 N1 C4 110.7(2)
C40 N2 C35 126.1(2)
C40 N2 C26 123.4(2)
C35 N2 C26 110.2(2)
O1 C1 O2 121.5(3)
O1 C1 C2 128.3(3)
O2 C1 C2 110.2(2)
C6 C2 C1 117.6(2)
C6 C2 C4 124.7(2)
C1 C2 C4 110.9(2)
C6 C2 C3 127.0(2)
C1 C2 C3 103.6(2)
C4 C2 C3 59.3(2)
C12 C3 C5 127.0(3)
C12 C3 C4 105.9(2)
C5 C3 C4 118.7(3)
C12 C3 C2 120.0(2)
C5 C3 C2 107.0(2)
C4 C3 C2 59.7(2)
N1 C4 C3 105.2(2)
N1 C4 C2 116.2(2)
C3 C4 C2 60.99(19)
N1 C4 H4 119.8
C3 C4 H4 119.8
C2 C4 H4 119.8
O2 C5 C3 105.2(2)
O2 C5 H5A 110.7
C3 C5 H5A 110.7
O2 C5 H5B 110.7
C3 C5 H5B 110.7
H5A C5 H5B 108.8
C11 C6 C7 119.7(3)
C11 C6 C2 120.9(3)
C7 C6 C2 119.4(3)
C8 C7 C6 120.2(3)
C8 C7 H7 119.9
C6 C7 H7 119.9
C7 C8 C9 120.1(3)
C7 C8 H8 120.0
C9 C8 H8 120.0
C10 C9 C8 119.3(3)
C10 C9 H9 120.4
C8 C9 H9 120.4
C11 C10 C9 120.9(3)
C11 C10 H10 119.5
C9 C10 H10 119.5
C10 C11 C6 119.8(3)
C10 C11 H11 120.1
C6 C11 H11 120.1
C17 C12 C13 120.4(3)
C17 C12 C3 130.0(3)
C13 C12 C3 109.5(2)
C14 C13 C12 120.9(3)
C14 C13 N1 130.5(3)
C12 C13 N1 108.6(2)
C13 C14 C15 118.1(3)
C13 C14 H14 121.0
C15 C14 H14 121.0
C16 C15 C14 120.9(3)
C16 C15 H15 119.5
C14 C15 H15 119.5
C17 C16 C15 121.3(3)
C17 C16 H16 119.4
C15 C16 H16 119.4
C16 C17 C12 118.4(3)
C16 C17 H17 120.8
C12 C17 H17 120.8
O3 C18 O4 127.7(3)
O3 C18 N1 122.6(3)
O4 C18 N1 109.7(2)
O4 C19 C20 109.5(2)
O4 C19 C21 110.0(2)
C20 C19 C21 112.8(2)
O4 C19 C22 101.4(2)
C20 C19 C22 111.1(3)
C21 C19 C22 111.5(2)
C19 C20 H20A 109.5
C19 C20 H20B 109.5
H20A C20 H20B 109.5
C19 C20 H20C 109.5
H20A C20 H20C 109.5
H20B C20 H20C 109.5
C19 C21 H21A 109.5
C19 C21 H21B 109.5
H21A C21 H21B 109.5
C19 C21 H21C 109.5
H21A C21 H21C 109.5
H21B C21 H21C 109.5
C19 C22 H22A 109.5
C19 C22 H22B 109.5
H22A C22 H22B 109.5
C19 C22 H22C 109.5
H22A C22 H22C 109.5
H22B C22 H22C 109.5
O5 C23 O6 120.9(3)
O5 C23 C24 128.3(3)
O6 C23 C24 110.7(2)
C28 C24 C23 119.2(2)
C28 C24 C26 121.2(3)
C23 C24 C26 113.5(2)
C28 C24 C25 126.0(2)
C23 C24 C25 103.8(3)
C26 C24 C25 58.07(17)
N2 C26 C25 105.3(2)
N2 C26 C24 113.2(2)
C25 C26 C24 61.16(18)
N2 C26 H26 120.7
C25 C26 H26 120.7
C24 C26 H26 120.7
C34 C25 C26 106.4(2)
C34 C25 C27 128.0(3)
C26 C25 C27 117.9(2)
C34 C25 C24 117.8(3)
C26 C25 C24 60.77(18)
C27 C25 C24 107.2(2)
O6 C27 C25 105.3(2)
O6 C27 H27A 110.7
C25 C27 H27A 110.7
O6 C27 H27B 110.7
C25 C27 H27B 110.7
H27A C27 H27B 108.8
C29 C28 C33 119.4(3)
C29 C28 C24 121.1(3)
C33 C28 C24 119.6(3)
C28 C29 C30 120.4(3)
C28 C29 H29 119.8
C30 C29 H29 119.8
C31 C30 C29 119.7(3)
C31 C30 H30 120.2
C29 C30 H30 120.2
C32 C31 C30 120.2(3)
C32 C31 H31 119.9
C30 C31 H31 119.9
C31 C32 C33 120.0(4)
C31 C32 H32 120.0
C33 C32 H32 120.0
C28 C33 C32 120.3(3)
C28 C33 H33 119.8
C32 C33 H33 119.8
C39 C34 C35 120.9(3)
C39 C34 C25 131.1(3)
C35 C34 C25 108.0(2)
C36 C35 C34 121.3(2)
C36 C35 N2 129.1(3)
C34 C35 N2 109.6(2)
C35 C36 C37 117.4(3)
C35 C36 H36 121.3
C37 C36 H36 121.3
C36 C37 C38 121.7(3)
C36 C37 H37 119.2
C38 C37 H37 119.2
C37 C38 C39 120.2(3)
C37 C38 H38 119.9
C39 C38 H38 119.9
C34 C39 C38 118.4(3)
C34 C39 H39 120.8
C38 C39 H39 120.8
O7 C40 O8 127.1(3)
O7 C40 N2 123.8(3)
O8 C40 N2 109.0(2)
O8 C41 C42 101.7(3)
O8 C41 C44 110.8(2)
C42 C41 C44 111.6(3)
O8 C41 C43 109.0(2)
C42 C41 C43 111.4(3)
C44 C41 C43 111.8(3)
C41 C42 H42A 109.5
C41 C42 H42B 109.5
H42A C42 H42B 109.5
C41 C42 H42C 109.5
H42A C42 H42C 109.5
H42B C42 H42C 109.5
C41 C43 H43A 109.5
C41 C43 H43B 109.5
H43A C43 H43B 109.5
C41 C43 H43C 109.5
H43A C43 H43C 109.5
H43B C43 H43C 109.5
C41 C44 H44A 109.5
C41 C44 H44B 109.5
H44A C44 H44B 109.5
C41 C44 H44C 109.5
H44A C44 H44C 109.5
H44B C44 H44C 109.5

loop_
_geom_bond_atom_site_label_1
_geom_bond_atom_site_label_2
_geom_bond_distance
O1 C1 1.200(4)
O2 C1 1.362(4)
O2 C5 1.446(4)
O3 C18 1.203(4)
O4 C18 1.336(3)
O4 C19 1.489(3)
O5 C23 1.188(4)
O6 C23 1.368(4)
O6 C27 1.458(3)
O7 C40 1.213(4)
O8 C40 1.327(3)
O8 C41 1.475(4)
N1 C18 1.386(4)
N1 C13 1.416(4)
N1 C4 1.446(3)
N2 C40 1.378(4)
N2 C35 1.413(3)
N2 C26 1.446(4)
C1 C2 1.504(4)
C2 C6 1.494(4)
C2 C4 1.512(5)
C2 C3 1.531(4)
C3 C12 1.468(4)
C3 C5 1.504(4)
C3 C4 1.505(4)
C4 H4 1.0000
C5 H5A 0.9900
C5 H5B 0.9900
C6 C11 1.389(4)
C6 C7 1.390(5)
C7 C8 1.386(5)
C7 H7 0.9500
C8 C9 1.393(5)
C8 H8 0.9500
C9 C10 1.384(6)
C9 H9 0.9500
C10 C11 1.382(5)
C10 H10 0.9500
C11 H11 0.9500
C12 C17 1.393(4)
C12 C13 1.403(4)
C13 C14 1.388(4)
C14 C15 1.391(4)
C14 H14 0.9500
C15 C16 1.389(5)
C15 H15 0.9500
C16 C17 1.377(5)
C16 H16 0.9500
C17 H17 0.9500
C19 C20 1.505(5)
C19 C21 1.511(4)
C19 C22 1.523(4)
C20 H20A 0.9800
C20 H20B 0.9800
C20 H20C 0.9800
C21 H21A 0.9800
C21 H21B 0.9800
C21 H21C 0.9800
C22 H22A 0.9800
C22 H22B 0.9800
C22 H22C 0.9800
C23 C24 1.498(4)
C24 C28 1.481(4)
C24 C26 1.536(3)
C24 C25 1.542(4)
C26 C25 1.494(4)
C26 H26 1.0000
C25 C34 1.484(4)
C25 C27 1.510(4)
C27 H27A 0.9900
C27 H27B 0.9900
C28 C29 1.383(5)
C28 C33 1.392(5)
C29 C30 1.399(5)
C29 H29 0.9500
C30 C31 1.386(6)
C30 H30 0.9500
C31 C32 1.382(6)
C31 H31 0.9500
C32 C33 1.393(5)
C32 H32 0.9500
C33 H33 0.9500
C34 C39 1.381(4)
C34 C35 1.398(4)
C35 C36 1.386(4)
C36 C37 1.391(4)
C36 H36 0.9500
C37 C38 1.395(5)
C37 H37 0.9500
C38 C39 1.395(4)
C38 H38 0.9500
C39 H39 0.9500
C41 C42 1.511(4)
C41 C44 1.514(4)
C41 C43 1.520(4)
C42 H42A 0.9800
C42 H42B 0.9800
C42 H42C 0.9800
C43 H43A 0.9800
C43 H43B 0.9800
C43 H43C 0.9800
C44 H44A 0.9800
C44 H44B 0.9800
C44 H44C 0.9800

loop_
_geom_torsion_atom_site_label_1
_geom_torsion_atom_site_label_2
_geom_torsion_atom_site_label_3
_geom_torsion_atom_site_label_4
_geom_torsion
C5 O2 C1 O1 -170.5(3)
C5 O2 C1 C2 9.5(4)
O1 C1 C2 C6 33.5(5)
O2 C1 C2 C6 -146.5(3)
O1 C1 C2 C4 -119.0(4)
O2 C1 C2 C4 61.0(3)
O1 C1 C2 C3 179.0(3)
O2 C1 C2 C3 -1.0(3)
C6 C2 C3 C12 -20.8(5)
C1 C2 C3 C12 -161.9(3)
C4 C2 C3 C12 91.7(3)
C6 C2 C3 C5 133.8(3)
C1 C2 C3 C5 -7.3(3)
C4 C2 C3 C5 -113.7(3)
C6 C2 C3 C4 -112.5(3)
C1 C2 C3 C4 106.4(3)
C18 N1 C4 C3 -177.5(2)
C13 N1 C4 C3 3.3(3)
C18 N1 C4 C2 -112.7(3)
C13 N1 C4 C2 68.0(3)
C12 C3 C4 N1 -4.0(3)
C5 C3 C4 N1 -154.3(3)
C2 C3 C4 N1 111.9(3)
C12 C3 C4 C2 -115.9(3)
C5 C3 C4 C2 93.8(3)
C6 C2 C4 N1 22.6(4)
C1 C2 C4 N1 172.7(2)
C3 C2 C4 N1 -93.5(3)
C6 C2 C4 C3 116.1(3)
C1 C2 C4 C3 -93.8(3)
C1 O2 C5 C3 -13.9(4)
C12 C3 C5 O2 164.8(3)
C4 C3 C5 O2 -51.7(4)
C2 C3 C5 O2 12.5(4)
C1 C2 C6 C11 -99.1(3)
C4 C2 C6 C11 49.3(4)
C3 C2 C6 C11 124.5(3)
C1 C2 C6 C7 78.3(3)
C4 C2 C6 C7 -133.3(3)
C3 C2 C6 C7 -58.2(4)
C11 C6 C7 C8 2.3(4)
C2 C6 C7 C8 -175.1(3)
C6 C7 C8 C9 -1.4(5)
C7 C8 C9 C10 0.0(5)
C8 C9 C10 C11 0.6(5)
C9 C10 C11 C6 0.3(4)
C7 C6 C11 C10 -1.8(4)
C2 C6 C11 C10 175.6(3)
C5 C3 C12 C17 -27.2(5)
C4 C3 C12 C17 -174.2(3)
C2 C3 C12 C17 121.9(3)
C5 C3 C12 C13 150.5(3)
C4 C3 C12 C13 3.4(3)
C2 C3 C12 C13 -60.4(4)
C17 C12 C13 C14 -1.3(4)
C3 C12 C13 C14 -179.3(3)
C17 C12 C13 N1 176.5(3)
C3 C12 C13 N1 -1.5(3)
C18 N1 C13 C14 -2.8(5)
C4 N1 C13 C14 176.3(3)
C18 N1 C13 C12 179.7(3)
C4 N1 C13 C12 -1.2(3)
C12 C13 C14 C15 1.2(4)
N1 C13 C14 C15 -176.0(3)
C13 C14 C15 C16 -0.7(4)
C14 C15 C16 C17 0.3(5)
C15 C16 C17 C12 -0.4(5)
C13 C12 C17 C16 0.9(4)
C3 C12 C17 C16 178.3(3)
C19 O4 C18 O3 -1.4(5)
C19 O4 C18 N1 178.5(2)
C13 N1 C18 O3 179.4(3)
C4 N1 C18 O3 0.3(4)
C13 N1 C18 O4 -0.5(4)
C4 N1 C18 O4 -179.6(3)
C18 O4 C19 C20 -63.5(3)
C18 O4 C19 C21 60.9(3)
C18 O4 C19 C22 179.0(3)
C27 O6 C23 O5 -172.5(3)
C27 O6 C23 C24 5.7(3)
O5 C23 C24 C28 30.6(5)
O6 C23 C24 C28 -147.4(3)
O5 C23 C24 C26 -122.3(3)
O6 C23 C24 C26 59.7(3)
O5 C23 C24 C25 176.9(3)
O6 C23 C24 C25 -1.2(3)
C40 N2 C26 C25 -173.0(2)
C35 N2 C26 C25 1.6(3)
C40 N2 C26 C24 -108.3(3)
C35 N2 C26 C24 66.3(3)
C28 C24 C26 N2 20.3(4)
C23 C24 C26 N2 172.6(2)
C25 C24 C26 N2 -95.3(3)
C28 C24 C26 C25 115.7(3)
C23 C24 C26 C25 -92.0(3)
N2 C26 C25 C34 -4.7(3)
C24 C26 C25 C34 -113.1(3)
N2 C26 C25 C27 -156.6(2)
C24 C26 C25 C27 95.0(3)
N2 C26 C25 C24 108.4(2)
C28 C24 C25 C34 -13.5(4)
C23 C24 C25 C34 -156.6(2)
C26 C24 C25 C34 94.1(3)
C28 C24 C25 C26 -107.6(3)
C23 C24 C25 C26 109.3(2)
C28 C24 C25 C27 139.6(3)
C23 C24 C25 C27 -3.5(3)
C26 C24 C25 C27 -112.8(2)
C23 O6 C27 C25 -7.8(3)
C34 C25 C27 O6 156.1(2)
C26 C25 C27 O6 -58.9(3)
C24 C25 C27 O6 6.6(3)
C23 C24 C28 C29 89.0(3)
C26 C24 C28 C29 -120.2(3)
C25 C24 C28 C29 -49.1(4)
C23 C24 C28 C33 -91.2(4)
C26 C24 C28 C33 59.6(4)
C25 C24 C28 C33 130.7(3)
C33 C28 C29 C30 -0.4(5)
C24 C28 C29 C30 179.4(3)
C28 C29 C30 C31 0.0(5)
C29 C30 C31 C32 0.3(5)
C30 C31 C32 C33 -0.2(5)
C29 C28 C33 C32 0.6(5)
C24 C28 C33 C32 -179.3(3)
C31 C32 C33 C28 -0.2(5)
C26 C25 C34 C39 -174.2(3)
C27 C25 C34 C39 -26.0(5)
C24 C25 C34 C39 120.7(3)
C26 C25 C34 C35 6.3(3)
C27 C25 C34 C35 154.4(3)
C24 C25 C34 C35 -58.9(3)
C39 C34 C35 C36 -3.2(4)
C25 C34 C35 C36 176.4(2)
C39 C34 C35 N2 174.9(2)
C25 C34 C35 N2 -5.4(3)
C40 N2 C35 C36 -5.2(4)
C26 N2 C35 C36 -179.6(3)
C40 N2 C35 C34 176.8(2)
C26 N2 C35 C34 2.4(3)
C34 C35 C36 C37 3.2(4)
N2 C35 C36 C37 -174.6(3)
C35 C36 C37 C38 -1.0(4)
C36 C37 C38 C39 -1.4(4)
C35 C34 C39 C38 0.8(4)
C25 C34 C39 C38 -178.7(3)
C37 C38 C39 C34 1.4(4)
C41 O8 C40 O7 -1.1(4)
C41 O8 C40 N2 178.3(2)
C35 N2 C40 O7 -9.0(4)
C26 N2 C40 O7 164.7(3)
C35 N2 C40 O8 171.6(2)
C26 N2 C40 O8 -14.6(3)
C40 O8 C41 C42 177.8(2)
C40 O8 C41 C44 59.0(4)
C40 O8 C41 C43 -64.4(3)
